data_7005522
loop_
_publ_author_name
'Sathiyendiran, Malaichamy'
'Chang, Che-Hao'
'Chuang, Chuan-Hung'
'Luo, Tzuoo-Tsair'
'Wen, Yuh-Sheng'
'Lu, Kuang-Lieh'

_publ_section_title
;
 Rigidity-modulated conformation control: a strategy for incorporating
 flexible building motifs into metallacycles
;
_journal_issue 19
_journal_name_full 'Dalton Transactions'
_journal_page_first 1872
_journal_paper_doi 10.1039/b702810e
_journal_year 2007
_chemical_formula_moiety 'C42 H26 N8 O6 Re2'
_chemical_formula_sum 'C42 H26 N8 O6 Re2'
_chemical_formula_weight 1111.11
_chemical_name_systematic
;
?
;
_space_group_IT_number 14
_symmetry_cell_setting monoclinic
_symmetry_space_group_name_Hall '-P 2yn'
_symmetry_space_group_name_H-M 'P 1 21/n 1'
_atom_sites_solution_hydrogens geom
_atom_sites_solution_primary direct
_atom_sites_solution_secondary difmap
_audit_creation_method SHELXL-97
_cell_angle_alpha 90.00
_cell_angle_beta 114.59
_cell_angle_gamma 90.00
_cell_formula_units_Z 4
_cell_length_a 18.82300(10)
_cell_length_b 10.48100(10)
_cell_length_c 21.4330(2)
_cell_measurement_reflns_used 54174
_cell_measurement_temperature 293(2)
_cell_measurement_theta_max 25.028
_cell_measurement_theta_min 2.037
_cell_volume 3844.91(6)
_computing_cell_refinement 'HKL Scalepack (Otwinowski & Minor 1997)'
_computing_data_collection 'Collect (Nonius BV, 1997-2000)'
_computing_data_reduction 'HKL Denzo and Scalepack (Otwinowski & Minor 1'
_computing_molecular_graphics 'Ortep-3 for Windows (Farrugia, 1997)'
_computing_publication_material 'WinGX publication routines (Farrugia, 1999)'
_computing_structure_refinement 'SHELXL-97 (Sheldrick, 1997)'
_computing_structure_solution 'SHELXS-97 (Sheldrick, 1997)'
_diffrn_ambient_temperature 293(2)
_diffrn_measured_fraction_theta_full 0.996
_diffrn_measured_fraction_theta_max 0.996
_diffrn_measurement_device_type KappaCCD
_diffrn_measurement_method 'CCD rotation images, thick slices'
_diffrn_radiation_monochromator graphite
_diffrn_radiation_source 'fine-focus sealed tube'
_diffrn_radiation_type MoK\a
_diffrn_radiation_wavelength 0.71073
_diffrn_reflns_av_R_equivalents 0.0416
_diffrn_reflns_av_sigmaI/netI 0.0365
_diffrn_reflns_limit_h_max 17
_diffrn_reflns_limit_h_min -22
_diffrn_reflns_limit_k_max 12
_diffrn_reflns_limit_k_min -11
_diffrn_reflns_limit_l_max 25
_diffrn_reflns_limit_l_min -19
_diffrn_reflns_number 21160
_diffrn_reflns_theta_full 25.03
_diffrn_reflns_theta_max 25.03
_diffrn_reflns_theta_min 2.09
_exptl_absorpt_coefficient_mu 6.351
_exptl_absorpt_correction_T_max 0.4596
_exptl_absorpt_correction_T_min 0.2654
_exptl_absorpt_correction_type multi-scan
_exptl_absorpt_process_details
;
?
;
_exptl_crystal_colour 'pale yellow'
_exptl_crystal_density_diffrn 1.919
_exptl_crystal_density_method 'not measured'
_exptl_crystal_description prism
_exptl_crystal_F_000 2128
_exptl_crystal_size_max 0.25
_exptl_crystal_size_mid 0.15
_exptl_crystal_size_min 0.1
_refine_diff_density_max 1.164
_refine_diff_density_min -2.175
_refine_diff_density_rms 0.587
_refine_ls_extinction_method none
_refine_ls_goodness_of_fit_ref 1.197
_refine_ls_hydrogen_treatment mixed
_refine_ls_matrix_type full
_refine_ls_number_parameters 523
_refine_ls_number_reflns 6777
_refine_ls_number_restraints 0
_refine_ls_restrained_S_all 1.197
_refine_ls_R_factor_all 0.0350
_refine_ls_R_factor_gt 0.0263
_refine_ls_shift/su_max 0.001
_refine_ls_shift/su_mean 0.000
_refine_ls_structure_factor_coef Fsqd
_refine_ls_weighting_details 'calc w=1/[\s^2^(Fo^2^)+(0.0321P)^2^+1.8845P] where P=(Fo^2^+2Fc^2^)/3'
_refine_ls_weighting_scheme calc
_refine_ls_wR_factor_gt 0.0651
_refine_ls_wR_factor_ref 0.0738
_reflns_number_gt 6063
_reflns_number_total 6777
_reflns_threshold_expression >2sigma(I)
_cod_data_source_file b702810e.txt
_cod_data_source_block 3609
_cod_original_cell_volume 3844.94(6)
_cod_original_sg_symbol_H-M 'P 21/n'
_cod_database_code 7005522

loop_
_symmetry_equiv_pos_as_xyz
'x, y, z'
'-x+1/2, y+1/2, -z+1/2'
'-x, -y, -z'
'x-1/2, -y-1/2, z-1/2'

loop_
_atom_site_label
_atom_site_type_symbol
_atom_site_fract_x
_atom_site_fract_y
_atom_site_fract_z
_atom_site_U_iso_or_equiv
_atom_site_adp_type
_atom_site_occupancy
_atom_site_symmetry_multiplicity
_atom_site_calc_flag
_atom_site_refinement_flags
_atom_site_disorder_assembly
_atom_site_disorder_group
Re1 Re -0.148472(10) 0.408577(16) 0.273143(9) 0.03597(7) Uani 1 1 d . . .
Re2 Re 0.173619(10) 0.387222(16) 0.323599(9) 0.03734(7) Uani 1 1 d . . .
O1 O -0.2376(2) 0.5485(4) 0.3435(2) 0.0735(11) Uani 1 1 d . . .
O2 O -0.3016(2) 0.3523(4) 0.1487(2) 0.0659(10) Uani 1 1 d . . .
O3 O -0.1777(2) 0.1618(3) 0.33463(18) 0.0605(10) Uani 1 1 d . . .
O4 O 0.2525(2) 0.1723(4) 0.4258(2) 0.0926(15) Uani 1 1 d . . .
O5 O 0.2553(3) 0.2906(5) 0.2356(2) 0.0862(14) Uani 1 1 d . . .
O6 O 0.3200(2) 0.5422(4) 0.4089(2) 0.0769(12) Uani 1 1 d . . .
N1 N -0.0312(2) 0.4564(3) 0.35336(18) 0.0384(8) Uani 1 1 d . . .
N2 N -0.0695(2) 0.3133(3) 0.23435(17) 0.0362(8) Uani 1 1 d . . .
N3 N 0.0606(2) 0.2940(3) 0.25865(18) 0.0370(8) Uani 1 1 d . . .
N4 N 0.0975(2) 0.4455(3) 0.37409(17) 0.0374(8) Uani 1 1 d . . .
N5 N 0.1174(2) 0.5530(3) 0.25858(18) 0.0393(8) Uani 1 1 d . . .
N6 N 0.0767(2) 0.7536(3) 0.2329(2) 0.0451(9) Uani 1 1 d . . .
N7 N -0.1071(2) 0.7936(3) 0.2226(2) 0.0482(10) Uani 1 1 d . . .
N8 N -0.1270(2) 0.5866(3) 0.2288(2) 0.0433(9) Uani 1 1 d . . .
C1 C -0.2041(3) 0.4970(5) 0.3164(3) 0.0484(12) Uani 1 1 d . . .
C2 C -0.2436(3) 0.3743(4) 0.1947(3) 0.0460(12) Uani 1 1 d . . .
C3 C -0.1652(3) 0.2537(5) 0.3123(2) 0.0437(11) Uani 1 1 d . . .
C4 C 0.2211(3) 0.2506(5) 0.3859(3) 0.0551(13) Uani 1 1 d . . .
C5 C 0.2251(3) 0.3292(5) 0.2692(3) 0.0533(13) Uani 1 1 d . . .
C6 C 0.2641(3) 0.4853(5) 0.3767(2) 0.0491(12) Uani 1 1 d . . .
C7 C 0.0105(3) 0.5364(4) 0.4089(2) 0.0399(10) Uani 1 1 d . . .
C8 C -0.0138(3) 0.6171(4) 0.4483(3) 0.0495(12) Uani 1 1 d . . .
H8 H -0.0679 0.6210 0.4401 0.059 Uiso 1 1 d R . .
C9 C 0.0417(4) 0.6873(5) 0.4984(3) 0.0628(15) Uani 1 1 d . . .
H9 H 0.0255 0.7442 0.5251 0.075 Uiso 1 1 d R . .
C10 C 0.1205(4) 0.6786(5) 0.5116(3) 0.0631(15) Uani 1 1 d . . .
H10 H 0.1579 0.7302 0.5471 0.076 Uiso 1 1 d R . .
C11 C 0.1462(3) 0.5996(5) 0.4741(3) 0.0548(14) Uani 1 1 d . . .
H11 H 0.2002 0.5895 0.4829 0.066 Uiso 1 1 d R . .
C12 C 0.0900(3) 0.5281(4) 0.4216(2) 0.0393(10) Uani 1 1 d . . .
C13 C 0.0239(3) 0.4098(4) 0.3369(2) 0.0357(10) Uani 1 1 d . . .
C14 C 0.0049(2) 0.3348(4) 0.2767(2) 0.0354(9) Uani 1 1 d . . .
C15 C -0.0624(3) 0.2462(4) 0.1812(2) 0.0361(10) Uani 1 1 d . . .
C16 C -0.1187(3) 0.1968(4) 0.1205(2) 0.0440(11) Uani 1 1 d . . .
H16 H -0.1737 0.2020 0.1090 0.053 Uiso 1 1 d R . .
C17 C -0.0931(4) 0.1372(4) 0.0761(2) 0.0533(14) Uani 1 1 d . . .
H17 H -0.1301 0.1028 0.0335 0.064 Uiso 1 1 d R . .
C18 C -0.0137(4) 0.1242(4) 0.0914(3) 0.0515(13) Uani 1 1 d . . .
H18 H 0.0026 0.0820 0.0598 0.062 Uiso 1 1 d R . .
C19 C 0.0426(3) 0.1721(4) 0.1509(2) 0.0457(11) Uani 1 1 d . . .
H19 H 0.0971 0.1629 0.1611 0.055 Uiso 1 1 d R . .
C20 C 0.0180(3) 0.2342(4) 0.1960(2) 0.0376(10) Uani 1 1 d . . .
C21 C 0.0984(3) 0.5733(4) 0.1893(2) 0.0395(10) Uani 1 1 d . . .
C22 C 0.1008(3) 0.4926(5) 0.1392(2) 0.0482(12) Uani 1 1 d . . .
H22 H 0.1160 0.4053 0.1509 0.058 Uiso 1 1 d R . .
C23 C 0.0802(3) 0.5421(6) 0.0747(3) 0.0593(14) Uani 1 1 d . . .
H23 H 0.0821 0.4902 0.0386 0.071 Uiso 1 1 d R . .
C24 C 0.0573(4) 0.6688(6) 0.0597(3) 0.0677(16) Uani 1 1 d . . .
H24 H 0.0428 0.6999 0.0140 0.081 Uiso 1 1 d R . .
C25 C 0.0537(3) 0.7501(5) 0.1077(3) 0.0619(15) Uani 1 1 d . . .
H25 H 0.0386 0.8382 0.1000 0.074 Uiso 1 1 d R . .
C26 C 0.0737(3) 0.6994(4) 0.1732(2) 0.0434(11) Uani 1 1 d . . .
C27 C 0.1031(3) 0.6639(4) 0.2814(2) 0.0417(11) Uani 1 1 d . . .
H27 H 0.1119 0.6724 0.3287 0.050 Uiso 1 1 d R . .
C28 C 0.0672(4) 0.8906(4) 0.2416(3) 0.0593(15) Uani 1 1 d . . .
H28A H 0.1119 0.9356 0.2423 0.071 Uiso 1 1 d R . .
H28B H 0.0210 0.9206 0.2039 0.071 Uiso 1 1 d R . .
C29 C 0.0592(3) 0.9245(4) 0.3066(3) 0.0524(13) Uani 1 1 d . . .
C30 C 0.1264(3) 0.9436(5) 0.3658(3) 0.0672(16) Uani 1 1 d . . .
H30 H 0.1765 0.9335 0.3647 0.081 Uiso 1 1 d R . .
C31 C 0.1218(4) 0.9761(6) 0.4267(3) 0.0779(18) Uani 1 1 d . . .
H31 H 0.1690 0.9857 0.4677 0.093 Uiso 1 1 d R . .
C32 C 0.0510(4) 0.9953(6) 0.4280(3) 0.0728(16) Uani 1 1 d . . .
H32 H 0.0474 1.0199 0.4697 0.087 Uiso 1 1 d R . .
C33 C -0.0162(3) 0.9779(5) 0.3696(3) 0.0639(15) Uani 1 1 d . . .
H33 H -0.0660 0.9923 0.3708 0.077 Uiso 1 1 d R . .
C34 C -0.0132(3) 0.9422(4) 0.3082(3) 0.0502(12) Uani 1 1 d . . .
C35 C -0.0891(3) 0.9280(4) 0.2461(3) 0.0587(15) Uani 1 1 d . . .
H35A H -0.1304 0.9575 0.2577 0.070 Uiso 1 1 d R . .
H35B H -0.0881 0.9783 0.2090 0.070 Uiso 1 1 d R . .
C36 C -0.1291(3) 0.7459(4) 0.1570(3) 0.0466(12) Uani 1 1 d . . .
C37 C -0.1391(3) 0.8033(5) 0.0958(3) 0.0619(15) Uani 1 1 d . . .
H37 H -0.1330 0.8933 0.0912 0.074 Uiso 1 1 d R . .
C38 C -0.1593(3) 0.7250(6) 0.0394(3) 0.0681(16) Uani 1 1 d . . .
H38 H -0.1651 0.7595 -0.0040 0.082 Uiso 1 1 d R . .
C39 C -0.1706(3) 0.5947(5) 0.0437(3) 0.0577(14) Uani 1 1 d . . .
H39 H -0.1853 0.5441 0.0029 0.069 Uiso 1 1 d R . .
C40 C -0.1624(3) 0.5377(5) 0.1033(2) 0.0488(12) Uani 1 1 d . . .
H40 H -0.1700 0.4478 0.1067 0.059 Uiso 1 1 d R . .
C41 C -0.1411(3) 0.6155(4) 0.1616(2) 0.0402(11) Uani 1 1 d . . .
C42 C -0.1071(3) 0.6957(4) 0.2629(3) 0.0471(11) Uani 1 1 d . . .
H42 H -0.0958 0.6966 0.3108 0.057 Uiso 1 1 d R . .

loop_
_atom_site_aniso_label
_atom_site_aniso_U_11
_atom_site_aniso_U_22
_atom_site_aniso_U_33
_atom_site_aniso_U_23
_atom_site_aniso_U_13
_atom_site_aniso_U_12
Re1 0.03122(12) 0.03259(11) 0.04615(13) -0.00137(7) 0.01812(9) -0.00286(7)
Re2 0.02928(12) 0.03736(11) 0.04353(13) 0.00500(7) 0.01331(9) 0.00296(7)
O1 0.060(2) 0.078(3) 0.094(3) -0.025(2) 0.043(2) 0.004(2)
O2 0.042(2) 0.068(2) 0.070(3) -0.010(2) 0.006(2) -0.0070(19)
O3 0.075(3) 0.0397(19) 0.073(2) 0.0061(17) 0.037(2) -0.0115(18)
O4 0.065(3) 0.073(3) 0.115(4) 0.050(3) 0.012(3) 0.010(2)
O5 0.061(3) 0.122(4) 0.084(3) -0.007(3) 0.039(2) 0.031(3)
O6 0.051(2) 0.086(3) 0.082(3) -0.009(2) 0.015(2) -0.028(2)
N1 0.036(2) 0.0383(19) 0.041(2) -0.0033(16) 0.0165(17) -0.0028(17)
N2 0.0307(19) 0.0380(19) 0.039(2) -0.0027(15) 0.0142(17) -0.0029(16)
N3 0.034(2) 0.0367(19) 0.041(2) -0.0007(15) 0.0159(17) 0.0012(16)
N4 0.034(2) 0.0409(19) 0.036(2) -0.0011(16) 0.0137(17) -0.0037(17)
N5 0.039(2) 0.038(2) 0.040(2) 0.0055(16) 0.0156(17) 0.0030(17)
N6 0.047(2) 0.035(2) 0.054(2) 0.0083(17) 0.022(2) 0.0043(18)
N7 0.037(2) 0.0308(19) 0.064(3) 0.0051(18) 0.009(2) -0.0032(17)
N8 0.036(2) 0.034(2) 0.055(3) 0.0015(17) 0.0139(19) -0.0039(16)
C1 0.042(3) 0.041(3) 0.060(3) -0.005(2) 0.020(2) -0.007(2)
C2 0.041(3) 0.036(2) 0.061(3) 0.000(2) 0.021(3) -0.001(2)
C3 0.039(3) 0.051(3) 0.046(3) -0.010(2) 0.022(2) -0.003(2)
C4 0.037(3) 0.050(3) 0.069(3) 0.011(3) 0.012(3) -0.001(2)
C5 0.039(3) 0.058(3) 0.059(3) 0.002(2) 0.016(3) 0.008(2)
C6 0.048(3) 0.050(3) 0.052(3) 0.007(2) 0.023(2) 0.003(3)
C7 0.049(3) 0.038(2) 0.035(2) 0.0022(19) 0.021(2) -0.003(2)
C8 0.058(3) 0.047(3) 0.050(3) -0.004(2) 0.029(3) 0.000(2)
C9 0.092(5) 0.050(3) 0.053(3) -0.014(2) 0.037(3) -0.008(3)
C10 0.079(4) 0.063(3) 0.043(3) -0.014(2) 0.020(3) -0.022(3)
C11 0.053(3) 0.065(3) 0.041(3) -0.002(2) 0.014(3) -0.015(3)
C12 0.046(3) 0.040(2) 0.031(2) 0.0025(18) 0.016(2) -0.007(2)
C13 0.035(3) 0.035(2) 0.038(3) 0.0025(17) 0.016(2) -0.0015(19)
C14 0.036(2) 0.029(2) 0.043(2) -0.0011(18) 0.018(2) -0.0034(19)
C15 0.042(3) 0.0253(19) 0.042(2) 0.0026(18) 0.018(2) -0.0012(19)
C16 0.049(3) 0.033(2) 0.047(3) -0.002(2) 0.017(2) -0.007(2)
C17 0.078(4) 0.037(2) 0.040(3) -0.001(2) 0.020(3) -0.010(3)
C18 0.080(4) 0.033(2) 0.048(3) 0.002(2) 0.033(3) 0.002(3)
C19 0.059(3) 0.032(2) 0.055(3) 0.001(2) 0.032(3) 0.002(2)
C20 0.046(3) 0.028(2) 0.042(3) 0.0050(18) 0.022(2) 0.0014(19)
C21 0.033(2) 0.047(2) 0.038(3) 0.005(2) 0.014(2) -0.004(2)
C22 0.044(3) 0.054(3) 0.046(3) -0.001(2) 0.018(2) -0.005(2)
C23 0.064(4) 0.074(4) 0.040(3) -0.002(3) 0.022(3) -0.003(3)
C24 0.074(4) 0.079(4) 0.045(3) 0.014(3) 0.019(3) 0.001(3)
C25 0.064(4) 0.059(3) 0.060(3) 0.023(3) 0.023(3) 0.012(3)
C26 0.037(3) 0.042(2) 0.049(3) 0.010(2) 0.015(2) 0.002(2)
C27 0.046(3) 0.036(2) 0.046(3) 0.002(2) 0.023(2) -0.001(2)
C28 0.070(4) 0.036(3) 0.083(4) 0.014(2) 0.042(3) 0.010(2)
C29 0.054(3) 0.031(2) 0.069(4) 0.000(2) 0.022(3) 0.000(2)
C30 0.040(3) 0.057(3) 0.098(5) -0.009(3) 0.021(3) -0.005(3)
C31 0.064(4) 0.071(4) 0.080(4) -0.011(3) 0.012(3) -0.010(3)
C32 0.075(4) 0.071(4) 0.077(4) -0.019(3) 0.036(4) -0.010(3)
C33 0.053(3) 0.051(3) 0.095(4) -0.012(3) 0.039(3) -0.003(3)
C34 0.039(3) 0.031(2) 0.079(4) 0.000(2) 0.023(3) -0.002(2)
C35 0.043(3) 0.033(2) 0.080(4) 0.000(2) 0.006(3) -0.004(2)
C36 0.032(2) 0.037(2) 0.059(3) 0.009(2) 0.008(2) -0.002(2)
C37 0.046(3) 0.050(3) 0.074(4) 0.019(3) 0.009(3) -0.005(3)
C38 0.058(4) 0.078(4) 0.060(4) 0.029(3) 0.015(3) 0.002(3)
C39 0.051(3) 0.065(3) 0.054(3) 0.006(2) 0.020(3) 0.001(3)
C40 0.044(3) 0.047(3) 0.054(3) 0.002(2) 0.019(2) -0.002(2)
C41 0.031(2) 0.038(2) 0.050(3) 0.007(2) 0.014(2) 0.0012(19)
C42 0.039(3) 0.041(3) 0.055(3) 0.004(2) 0.014(2) 0.000(2)

loop_
_atom_type_symbol
_atom_type_description
_atom_type_scat_dispersion_real
_atom_type_scat_dispersion_imag
_atom_type_scat_source
C C 0.0033 0.0016 'International Tables Vol C Tables 4.2.6.8 and 6.1.1.4'
H H 0.0000 0.0000 'International Tables Vol C Tables 4.2.6.8 and 6.1.1.4'
N N 0.0061 0.0033 'International Tables Vol C Tables 4.2.6.8 and 6.1.1.4'
O O 0.0106 0.0060 'International Tables Vol C Tables 4.2.6.8 and 6.1.1.4'
Re Re -1.0185 7.2310 'International Tables Vol C Tables 4.2.6.8 and 6.1.1.4'

loop_
_geom_angle_atom_site_label_1
_geom_angle_atom_site_label_2
_geom_angle_atom_site_label_3
_geom_angle
_geom_angle_site_symmetry_1
_geom_angle_site_symmetry_3
_geom_angle_publ_flag
C1 Re1 C3 88.58(19) . . ?
C1 Re1 C2 90.9(2) . . ?
C3 Re1 C2 87.77(19) . . ?
C1 Re1 N8 91.98(18) . . ?
C3 Re1 N8 179.04(17) . . ?
C2 Re1 N8 93.00(17) . . ?
C1 Re1 N1 94.81(17) . . ?
C3 Re1 N1 98.31(16) . . ?
C2 Re1 N1 171.72(18) . . ?
N8 Re1 N1 80.86(14) . . ?
C1 Re1 N2 172.49(17) . . ?
C3 Re1 N2 92.34(16) . . ?
C2 Re1 N2 96.55(17) . . ?
N8 Re1 N2 87.01(14) . . ?
N1 Re1 N2 77.68(13) . . ?
C5 Re2 C6 88.9(2) . . ?
C5 Re2 C4 88.9(2) . . ?
C6 Re2 C4 86.8(2) . . ?
C5 Re2 N5 95.60(18) . . ?
C6 Re2 N5 91.55(17) . . ?
C4 Re2 N5 175.24(19) . . ?
C5 Re2 N4 171.50(17) . . ?
C6 Re2 N4 99.11(17) . . ?
C4 Re2 N4 94.27(19) . . ?
N5 Re2 N4 81.56(13) . . ?
C5 Re2 N3 94.31(18) . . ?
C6 Re2 N3 173.41(17) . . ?
C4 Re2 N3 98.94(17) . . ?
N5 Re2 N3 82.43(13) . . ?
N4 Re2 N3 77.41(13) . . ?
C13 N1 C7 103.0(4) . . ?
C13 N1 Re1 110.3(3) . . ?
C7 N1 Re1 145.1(3) . . ?
C14 N2 C15 102.2(4) . . ?
C14 N2 Re1 110.3(3) . . ?
C15 N2 Re1 147.3(3) . . ?
C14 N3 C20 102.6(4) . . ?
C14 N3 Re2 110.0(3) . . ?
C20 N3 Re2 144.7(3) . . ?
C13 N4 C12 102.5(4) . . ?
C13 N4 Re2 110.7(3) . . ?
C12 N4 Re2 144.7(3) . . ?
C27 N5 C21 104.9(4) . . ?
C27 N5 Re2 125.0(3) . . ?
C21 N5 Re2 129.7(3) . . ?
C27 N6 C26 106.9(4) . . ?
C27 N6 C28 127.9(4) . . ?
C26 N6 C28 124.2(4) . . ?
C42 N7 C36 107.3(4) . . ?
C42 N7 C35 124.5(4) . . ?
C36 N7 C35 128.1(4) . . ?
C42 N8 C41 105.8(4) . . ?
C42 N8 Re1 123.6(3) . . ?
C41 N8 Re1 130.0(3) . . ?
O1 C1 Re1 178.6(5) . . ?
O2 C2 Re1 178.2(5) . . ?
O3 C3 Re1 177.9(4) . . ?
O4 C4 Re2 176.6(5) . . ?
O5 C5 Re2 178.0(5) . . ?
O6 C6 Re2 178.3(5) . . ?
N1 C7 C8 131.8(5) . . ?
N1 C7 C12 107.6(4) . . ?
C8 C7 C12 120.5(4) . . ?
C9 C8 C7 117.8(5) . . ?
C8 C9 C10 121.9(5) . . ?
C11 C10 C9 121.6(5) . . ?
C10 C11 C12 117.4(5) . . ?
N4 C12 C11 130.6(5) . . ?
N4 C12 C7 108.7(4) . . ?
C11 C12 C7 120.7(4) . . ?
N1 C13 N4 118.2(4) . . ?
N1 C13 C14 121.2(4) . . ?
N4 C13 C14 120.3(4) . . ?
N3 C14 N2 118.7(4) . . ?
N3 C14 C13 120.7(4) . . ?
N2 C14 C13 120.4(4) . . ?
N2 C15 C16 131.1(4) . . ?
N2 C15 C20 108.6(4) . . ?
C16 C15 C20 120.3(4) . . ?
C17 C16 C15 117.6(5) . . ?
C16 C17 C18 121.9(5) . . ?
C19 C18 C17 121.3(5) . . ?
C18 C19 C20 117.8(5) . . ?
C19 C20 N3 130.9(4) . . ?
C19 C20 C15 121.2(4) . . ?
N3 C20 C15 107.9(4) . . ?
C22 C21 C26 120.1(4) . . ?
C22 C21 N5 131.2(4) . . ?
C26 C21 N5 108.7(4) . . ?
C23 C22 C21 117.7(5) . . ?
C22 C23 C24 121.6(5) . . ?
C25 C24 C23 122.1(5) . . ?
C24 C25 C26 116.4(5) . . ?
N6 C26 C21 106.2(4) . . ?
N6 C26 C25 131.6(4) . . ?
C21 C26 C25 122.1(5) . . ?
N6 C27 N5 113.2(4) . . ?
N6 C28 C29 114.5(4) . . ?
C30 C29 C34 119.3(5) . . ?
C30 C29 C28 118.6(5) . . ?
C34 C29 C28 122.1(5) . . ?
C29 C30 C31 120.5(6) . . ?
C32 C31 C30 120.1(6) . . ?
C33 C32 C31 120.0(6) . . ?
C32 C33 C34 121.0(5) . . ?
C29 C34 C33 119.1(5) . . ?
C29 C34 C35 123.1(5) . . ?
C33 C34 C35 117.8(5) . . ?
N7 C35 C34 113.2(4) . . ?
C37 C36 N7 132.2(4) . . ?
C37 C36 C41 122.1(5) . . ?
N7 C36 C41 105.7(4) . . ?
C38 C37 C36 116.9(5) . . ?
C37 C38 C39 121.4(5) . . ?
C40 C39 C38 122.2(5) . . ?
C39 C40 C41 117.4(5) . . ?
N8 C41 C36 108.8(4) . . ?
N8 C41 C40 131.2(4) . . ?
C36 C41 C40 120.1(4) . . ?
N8 C42 N7 112.4(4) . . ?

loop_
_geom_bond_atom_site_label_1
_geom_bond_atom_site_label_2
_geom_bond_distance
_geom_bond_site_symmetry_2
_geom_bond_publ_flag
Re1 C1 1.904(5) . ?
Re1 C3 1.913(5) . ?
Re1 C2 1.912(5) . ?
Re1 N8 2.206(4) . ?
Re1 N1 2.218(3) . ?
Re1 N2 2.220(3) . ?
Re2 C5 1.900(6) . ?
Re2 C6 1.908(5) . ?
Re2 C4 1.908(5) . ?
Re2 N5 2.203(3) . ?
Re2 N4 2.211(4) . ?
Re2 N3 2.226(3) . ?
O1 C1 1.153(6) . ?
O2 C2 1.150(6) . ?
O3 C3 1.143(6) . ?
O4 C4 1.154(6) . ?
O5 C5 1.160(6) . ?
O6 C6 1.156(6) . ?
N1 C13 1.321(5) . ?
N1 C7 1.399(5) . ?
N2 C14 1.332(5) . ?
N2 C15 1.392(5) . ?
N3 C14 1.329(5) . ?
N3 C20 1.394(5) . ?
N4 C13 1.333(6) . ?
N4 C12 1.388(5) . ?
N5 C27 1.331(6) . ?
N5 C21 1.391(6) . ?
N6 C27 1.336(6) . ?
N6 C26 1.379(6) . ?
N6 C28 1.468(6) . ?
N7 C42 1.341(6) . ?
N7 C36 1.383(6) . ?
N7 C35 1.487(6) . ?
N8 C42 1.324(6) . ?
N8 C41 1.385(6) . ?
C7 C8 1.400(6) . ?
C7 C12 1.409(6) . ?
C8 C9 1.360(7) . ?
C9 C10 1.393(8) . ?
C10 C11 1.374(8) . ?
C11 C12 1.399(6) . ?
C13 C14 1.424(6) . ?
C15 C16 1.391(6) . ?
C15 C20 1.417(7) . ?
C16 C17 1.383(7) . ?
C17 C18 1.398(8) . ?
C18 C19 1.371(7) . ?
C19 C20 1.393(6) . ?
C21 C22 1.383(6) . ?
C21 C26 1.396(6) . ?
C22 C23 1.371(7) . ?
C23 C24 1.392(8) . ?
C24 C25 1.359(8) . ?
C25 C26 1.399(7) . ?
C28 C29 1.504(8) . ?
C29 C30 1.383(8) . ?
C29 C34 1.391(8) . ?
C30 C31 1.386(9) . ?
C31 C32 1.361(8) . ?
C32 C33 1.372(8) . ?
C33 C34 1.390(8) . ?
C34 C35 1.501(7) . ?
C36 C37 1.382(7) . ?
C36 C41 1.395(6) . ?
C37 C38 1.377(8) . ?
C38 C39 1.391(7) . ?
C39 C40 1.360(7) . ?
C40 C41 1.404(7) . ?
